data_7022068
loop_
_publ_author_name
'Zhang, Weisong'
'Gong, Jingjing'
'Zhang, Lili'
'Yang, Yanan'
'Liu, Yang'
'Zhang, Hengchao'
'Zhang, Guangju'
'Dong, Huan'
'Hu, Hailiang'
'Zhao, Fangfang'
'Kang, Zhenhui'

_publ_section_title
;
 Transition metal-induced self-assembly of small molybdenum clusters.
;
_journal_issue 5
_journal_name_full 'Dalton transactions (Cambridge, England : 2003)'
_journal_page_first 1760
_journal_page_last 1769
_journal_paper_doi 10.1039/c2dt31595e
_journal_volume 42
_journal_year 2013
_chemical_formula_moiety (H6CrMo6O24)1.5(C2N2H10)5(H2O)
_chemical_formula_sum 'C3 H31 Cr Mo6 N3 O29'
_chemical_formula_weight 1200.95
_chemical_name_systematic
;
?
;
_space_group_IT_number 61
_symmetry_cell_setting orthorhombic
_symmetry_space_group_name_Hall '-P 2ac 2ab'
_symmetry_space_group_name_H-M 'P b c a'
_atom_sites_solution_hydrogens geom
_atom_sites_solution_primary direct
_atom_sites_solution_secondary difmap
_audit_creation_method SHELXL-97
_cell_angle_alpha 90.00
_cell_angle_beta 90.00
_cell_angle_gamma 90.00
_cell_formula_units_Z 8
_cell_length_a 21.8438(10)
_cell_length_b 11.7484(6)
_cell_length_c 22.3792(10)
_cell_measurement_reflns_used 9785
_cell_measurement_temperature 150(2)
_cell_measurement_theta_max 28.252
_cell_measurement_theta_min 2.7055
_cell_volume 5743.2(5)
_computing_structure_refinement 'SHELXL-97 (Sheldrick, 1997)'
_computing_structure_solution 'SHELXS-97 (Sheldrick, 1990)'
_diffrn_ambient_temperature 150(2)
_diffrn_measured_fraction_theta_full 0.997
_diffrn_measured_fraction_theta_max 0.997
_diffrn_measurement_device_type 'Bruker APEX-II CCD'
_diffrn_measurement_method '\f and \w scans'
_diffrn_radiation_monochromator graphite
_diffrn_radiation_source 'fine-focus sealed tube'
_diffrn_radiation_type MoK\a
_diffrn_radiation_wavelength 0.71073
_diffrn_reflns_av_R_equivalents 0.0341
_diffrn_reflns_av_sigmaI/netI 0.0227
_diffrn_reflns_limit_h_max 25
_diffrn_reflns_limit_h_min -23
_diffrn_reflns_limit_k_max 13
_diffrn_reflns_limit_k_min -12
_diffrn_reflns_limit_l_max 20
_diffrn_reflns_limit_l_min -26
_diffrn_reflns_number 29004
_diffrn_reflns_theta_full 25.00
_diffrn_reflns_theta_max 25.00
_diffrn_reflns_theta_min 1.86
_exptl_absorpt_coefficient_mu 3.014
_exptl_absorpt_correction_T_max 0.6130
_exptl_absorpt_correction_T_min 0.5840
_exptl_absorpt_correction_type multi-scan
_exptl_absorpt_process_details '(SADABS; Sheldrick, 2003)'
_exptl_crystal_colour pink
_exptl_crystal_density_diffrn 2.778
_exptl_crystal_density_method 'not measured'
_exptl_crystal_description block
_exptl_crystal_F_000 4624
_exptl_crystal_size_max 0.20
_exptl_crystal_size_mid 0.18
_exptl_crystal_size_min 0.18
_refine_diff_density_max 0.471
_refine_diff_density_min -0.624
_refine_diff_density_rms 0.123
_refine_ls_extinction_method none
_refine_ls_goodness_of_fit_ref 1.030
_refine_ls_hydrogen_treatment mixed
_refine_ls_matrix_type full
_refine_ls_number_parameters 394
_refine_ls_number_reflns 5033
_refine_ls_number_restraints 11
_refine_ls_restrained_S_all 1.030
_refine_ls_R_factor_all 0.0257
_refine_ls_R_factor_gt 0.0202
_refine_ls_shift/su_max 0.018
_refine_ls_shift/su_mean 0.000
_refine_ls_structure_factor_coef Fsqd
_refine_ls_weighting_details 'calc w=1/[\s^2^(Fo^2^)+(0.0208P)^2^+4.4989P] where P=(Fo^2^+2Fc^2^)/3'
_refine_ls_weighting_scheme calc
_refine_ls_wR_factor_gt 0.0448
_refine_ls_wR_factor_ref 0.0465
_reflns_number_gt 4413
_reflns_number_total 5033
_reflns_threshold_expression >2sigma(I)
_cod_data_source_file c2dt31595e.txt
_cod_data_source_block 2
_cod_database_code 7022068

loop_
_symmetry_equiv_pos_as_xyz
'x, y, z'
'-x+1/2, -y, z+1/2'
'x+1/2, -y+1/2, -z'
'-x, y+1/2, -z+1/2'
'-x, -y, -z'
'x-1/2, y, -z-1/2'
'-x-1/2, y-1/2, z'
'x, -y-1/2, z-1/2'

loop_
_atom_site_label
_atom_site_type_symbol
_atom_site_fract_x
_atom_site_fract_y
_atom_site_fract_z
_atom_site_U_iso_or_equiv
_atom_site_adp_type
_atom_site_occupancy
_atom_site_symmetry_multiplicity
_atom_site_calc_flag
_atom_site_refinement_flags
Cr1 Cr 0.87786(2) 0.28282(4) 0.74547(2) 0.00639(10) Uani 1 1 d U
Mo1 Mo 0.869260(11) 0.27393(2) 0.893901(11) 0.00903(7) Uani 1 1 d .
Mo2 Mo 0.762247(11) 0.18319(2) 0.662915(12) 0.00922(7) Uani 1 1 d .
Mo3 Mo 0.992121(11) 0.38250(2) 0.829008(11) 0.00835(7) Uani 1 1 d .
Mo4 Mo 0.887747(12) 0.28567(2) 0.597406(11) 0.00873(7) Uani 1 1 d .
Mo5 Mo 0.753579(11) 0.17879(2) 0.811345(11) 0.00927(7) Uani 1 1 d .
Mo6 Mo 1.004654(11) 0.37820(2) 0.680382(11) 0.00821(7) Uani 1 1 d .
O1 O 0.73212(10) 0.04945(19) 0.66138(10) 0.0164(5) Uani 1 1 d .
O1W O 0.65155(10) 0.1823(2) 0.51968(10) 0.0231(5) Uani 1 1 d .
H1WA H 0.6809 0.1808 0.5445 0.028 Uiso 1 1 d R
H1WB H 0.6655 0.1268 0.4995 0.028 Uiso 1 1 d R
O2 O 1.03249(9) 0.32311(18) 0.75741(9) 0.0099(4) Uani 1 1 d .
O2W O 0.64837(10) 0.4327(2) 0.72037(12) 0.0253(6) Uani 1 1 d .
H2WA H 0.6720 0.3809 0.7335 0.030 Uiso 1 1 d R
H2WB H 0.6140 0.4070 0.7321 0.030 Uiso 1 1 d R
O3 O 1.03401(9) 0.51357(19) 0.68152(9) 0.0140(5) Uani 1 1 d .
O3W O 0.68458(12) 0.4464(2) 0.92496(11) 0.0241(6) Uani 1 1 d D
H3WA H 0.6732(14) 0.502(2) 0.9044(14) 0.029 Uiso 1 1 d D
H3WB H 0.6922(17) 0.394(3) 0.9012(14) 0.029 Uiso 1 1 d D
O4 O 0.84387(9) 0.35959(19) 0.54828(9) 0.0159(5) Uani 1 1 d .
O4W O 0.76726(11) 0.5841(2) 0.98534(11) 0.0235(6) Uani 1 1 d D
H4WA H 0.7489(14) 0.533(3) 0.9664(15) 0.028 Uiso 1 1 d D
H4WB H 0.7413(14) 0.619(3) 1.0058(15) 0.028 Uiso 1 1 d D
O5 O 0.91919(9) 0.40832(18) 0.87504(9) 0.0109(4) Uani 1 1 d .
O5W O 0.89677(11) 0.6270(2) 0.73536(16) 0.0500(9) Uani 1 1 d .
H5WA H 0.9220 0.6819 0.7379 0.060 Uiso 1 1 d R
H5WB H 0.8604 0.6526 0.7346 0.060 Uiso 1 1 d R
O6 O 0.92858(9) 0.23221(17) 0.81279(8) 0.0082(4) Uani 1 1 d .
H6 H 0.9439 0.1658 0.8109 0.010 Uiso 1 1 d R
O7 O 0.70448(9) 0.25310(19) 0.85596(10) 0.0167(5) Uani 1 1 d .
O8 O 0.81963(9) 0.32909(17) 0.80828(9) 0.0085(4) Uani 1 1 d .
H8 H 0.8136 0.4006 0.8077 0.010 Uiso 1 1 d R
O9 O 0.82110(9) 0.3426(2) 0.94159(9) 0.0168(5) Uani 1 1 d .
O10 O 0.93645(8) 0.23279(17) 0.68453(9) 0.0079(4) Uani 1 1 d .
H10 H 0.9493 0.1648 0.6816 0.009 Uiso 1 1 d R
O11 O 0.82006(9) 0.14867(18) 0.86556(9) 0.0112(4) Uani 1 1 d .
O12 O 0.83556(9) 0.15626(18) 0.61682(9) 0.0110(4) Uani 1 1 d .
O13 O 0.72397(9) 0.23973(18) 0.73585(9) 0.0116(5) Uani 1 1 d .
O14 O 0.91931(9) 0.19885(19) 0.93685(9) 0.0139(5) Uani 1 1 d .
O15 O 1.03629(9) 0.30919(19) 0.87939(9) 0.0140(5) Uani 1 1 d .
O16 O 0.93903(9) 0.41092(18) 0.62520(9) 0.0109(4) Uani 1 1 d .
O17 O 1.05325(9) 0.29987(19) 0.63670(9) 0.0149(5) Uani 1 1 d .
O18 O 0.72001(9) 0.26225(19) 0.61401(10) 0.0166(5) Uani 1 1 d .
O19 O 0.82786(9) 0.33527(17) 0.67743(8) 0.0086(4) Uani 1 1 d .
H19 H 0.8088 0.3983 0.6783 0.010 Uiso 1 1 d R
O20 O 0.93099(9) 0.41811(18) 0.74946(8) 0.0084(4) Uani 1 1 d .
H20 H 0.9183 0.4859 0.7446 0.010 Uiso 1 1 d R
O21 O 1.02009(10) 0.51870(19) 0.82958(9) 0.0148(5) Uani 1 1 d .
O22 O 0.94033(9) 0.21387(19) 0.55596(9) 0.0144(5) Uani 1 1 d .
O23 O 0.82569(9) 0.14648(18) 0.74092(9) 0.0091(4) Uani 1 1 d .
H23 H 0.8369 0.0772 0.7399 0.011 Uiso 1 1 d R
O24 O 0.72471(10) 0.04395(19) 0.80815(10) 0.0161(5) Uani 1 1 d .
N1 N 0.86460(12) 0.5506(2) 1.06252(12) 0.0203(6) Uani 1 1 d .
H1A H 0.8758 0.6088 1.0855 0.030 Uiso 1 1 calc R
H1B H 0.8576 0.4898 1.0852 0.030 Uiso 1 1 calc R
H1C H 0.8306 0.5688 1.0427 0.030 Uiso 1 1 calc R
N2 N 0.88098(12) 0.6175(2) 0.92432(12) 0.0175(6) Uani 1 1 d .
H2A H 0.8832 0.5521 0.9044 0.026 Uiso 1 1 calc R
H2B H 0.8893 0.6750 0.8997 0.026 Uiso 1 1 calc R
H2C H 0.8434 0.6260 0.9391 0.026 Uiso 1 1 calc R
N3 N 0.95877(12) -0.0943(2) 1.05471(11) 0.0151(6) Uani 1 1 d .
H3A H 0.9560 -0.0417 1.0832 0.023 Uiso 1 1 calc R
H3B H 0.9887 -0.1429 1.0637 0.023 Uiso 1 1 calc R
H3C H 0.9235 -0.1318 1.0521 0.023 Uiso 1 1 calc R
C1 C 0.91425(15) 0.5247(3) 1.01926(15) 0.0188(7) Uani 1 1 d .
H1D H 0.9040 0.4549 0.9984 0.023 Uiso 1 1 calc R
H1E H 0.9518 0.5112 1.0413 0.023 Uiso 1 1 calc R
C2 C 0.92592(14) 0.6165(3) 0.97377(15) 0.0185(7) Uani 1 1 d .
H2D H 0.9251 0.6899 0.9936 0.022 Uiso 1 1 calc R
H2E H 0.9666 0.6062 0.9572 0.022 Uiso 1 1 calc R
C3 C 0.97233(14) -0.0388(3) 0.99685(14) 0.0150(7) Uani 1 1 d .
H3D H 0.9372 0.0054 0.9840 0.018 Uiso 1 1 calc R
H3E H 0.9804 -0.0963 0.9668 0.018 Uiso 1 1 calc R

loop_
_atom_site_aniso_label
_atom_site_aniso_U_11
_atom_site_aniso_U_22
_atom_site_aniso_U_33
_atom_site_aniso_U_23
_atom_site_aniso_U_13
_atom_site_aniso_U_12
Cr1 0.0063(2) 0.0058(2) 0.0071(2) -0.00026(18) 0.00011(18) -0.00014(18)
Mo1 0.01046(14) 0.00929(14) 0.00736(13) -0.00022(10) 0.00086(10) -0.00038(10)
Mo2 0.00775(13) 0.00947(15) 0.01045(14) -0.00116(10) -0.00157(10) -0.00101(10)
Mo3 0.00900(13) 0.00778(15) 0.00827(13) -0.00028(10) -0.00136(10) -0.00162(10)
Mo4 0.00938(13) 0.00967(14) 0.00714(13) -0.00022(10) -0.00042(10) 0.00027(10)
Mo5 0.00855(13) 0.00848(15) 0.01077(14) 0.00017(10) 0.00180(10) -0.00170(10)
Mo6 0.00809(13) 0.00779(15) 0.00877(14) 0.00027(10) 0.00086(10) -0.00109(10)
O1 0.0163(11) 0.0150(13) 0.0180(12) -0.0038(10) 0.0000(10) -0.0027(9)
O1W 0.0176(12) 0.0272(15) 0.0244(13) -0.0102(11) -0.0042(10) 0.0016(10)
O2 0.0096(10) 0.0090(12) 0.0112(11) -0.0005(8) -0.0020(8) -0.0001(8)
O2W 0.0119(12) 0.0108(13) 0.0532(17) 0.0012(12) 0.0032(11) -0.0006(9)
O3 0.0167(11) 0.0103(12) 0.0151(12) 0.0015(9) -0.0007(9) -0.0045(9)
O3W 0.0402(15) 0.0124(14) 0.0199(14) 0.0029(10) 0.0047(12) 0.0036(11)
O4 0.0154(11) 0.0193(13) 0.0131(11) 0.0014(9) -0.0007(9) 0.0014(9)
O4W 0.0150(13) 0.0305(16) 0.0250(14) -0.0081(11) 0.0034(10) 0.0008(11)
O5 0.0124(10) 0.0086(11) 0.0116(11) -0.0018(9) 0.0008(9) -0.0013(8)
O5W 0.0118(13) 0.0119(15) 0.126(3) 0.0080(16) -0.0056(16) 0.0005(10)
O6 0.0114(10) 0.0048(11) 0.0086(10) 0.0000(8) -0.0016(8) 0.0012(8)
O7 0.0158(11) 0.0185(13) 0.0157(12) -0.0013(9) 0.0041(9) -0.0007(9)
O8 0.0112(10) 0.0029(11) 0.0113(11) 0.0002(8) -0.0004(8) 0.0007(8)
O9 0.0172(12) 0.0208(14) 0.0124(11) -0.0023(10) 0.0033(9) 0.0009(9)
O10 0.0097(10) 0.0043(11) 0.0097(11) -0.0002(8) 0.0008(8) 0.0011(8)
O11 0.0149(11) 0.0091(12) 0.0095(11) 0.0012(9) 0.0004(9) -0.0021(8)
O12 0.0124(11) 0.0101(12) 0.0104(11) -0.0036(8) 0.0006(9) -0.0018(8)
O13 0.0089(10) 0.0116(12) 0.0144(11) 0.0010(9) 0.0000(9) 0.0000(8)
O14 0.0175(11) 0.0145(13) 0.0098(11) 0.0029(9) -0.0001(9) 0.0013(9)
O15 0.0157(11) 0.0152(13) 0.0112(11) 0.0020(9) -0.0025(9) -0.0022(9)
O16 0.0125(11) 0.0091(12) 0.0111(11) 0.0019(9) 0.0016(9) -0.0021(8)
O17 0.0142(11) 0.0163(13) 0.0142(11) -0.0009(9) 0.0007(9) 0.0002(9)
O18 0.0147(11) 0.0191(13) 0.0161(12) 0.0008(9) -0.0032(9) 0.0011(9)
O19 0.0099(10) 0.0062(11) 0.0098(11) -0.0011(8) -0.0008(8) 0.0034(8)
O20 0.0094(10) 0.0043(11) 0.0114(11) -0.0003(8) 0.0012(8) -0.0001(8)
O21 0.0189(12) 0.0102(12) 0.0153(12) -0.0010(9) -0.0009(9) -0.0041(9)
O22 0.0153(11) 0.0149(13) 0.0130(11) -0.0020(9) -0.0005(9) 0.0003(9)
O23 0.0088(10) 0.0056(11) 0.0129(11) -0.0004(8) 0.0004(9) 0.0009(8)
O24 0.0168(11) 0.0110(13) 0.0205(12) 0.0015(9) -0.0011(10) -0.0063(9)
N1 0.0207(15) 0.0177(16) 0.0224(16) 0.0049(12) -0.0035(13) -0.0024(12)
N2 0.0193(15) 0.0142(15) 0.0188(15) 0.0028(12) 0.0024(12) 0.0007(11)
N3 0.0212(14) 0.0102(15) 0.0137(14) -0.0024(11) -0.0005(12) 0.0001(11)
C1 0.0205(17) 0.0157(19) 0.0201(18) -0.0036(14) -0.0061(15) 0.0041(14)
C2 0.0115(16) 0.0184(19) 0.0257(19) -0.0046(15) 0.0010(14) -0.0015(13)
C3 0.0148(17) 0.0169(18) 0.0134(16) -0.0005(13) 0.0010(13) -0.0011(14)

loop_
_atom_type_symbol
_atom_type_description
_atom_type_scat_dispersion_real
_atom_type_scat_dispersion_imag
_atom_type_scat_source
C C 0.0033 0.0016 'International Tables Vol C Tables 4.2.6.8 and 6.1.1.4'
Cr Cr 0.3209 0.6236 'International Tables Vol C Tables 4.2.6.8 and 6.1.1.4'
Mo Mo -1.6832 0.6857 'International Tables Vol C Tables 4.2.6.8 and 6.1.1.4'
N N 0.0061 0.0033 'International Tables Vol C Tables 4.2.6.8 and 6.1.1.4'
O O 0.0106 0.0060 'International Tables Vol C Tables 4.2.6.8 and 6.1.1.4'
H H 0.0000 0.0000 'International Tables Vol C Tables 4.2.6.8 and 6.1.1.4'

loop_
_geom_angle_atom_site_label_1
_geom_angle_atom_site_label_2
_geom_angle_atom_site_label_3
_geom_angle
_geom_angle_site_symmetry_1
_geom_angle_site_symmetry_3
O10 Cr1 O6 94.28(8) . .
O10 Cr1 O23 95.63(8) . .
O6 Cr1 O23 96.90(9) . .
O10 Cr1 O20 83.62(8) . .
O6 Cr1 O20 82.93(8) . .
O23 Cr1 O20 179.21(9) . .
O10 Cr1 O8 178.24(9) . .
O6 Cr1 O8 84.29(8) . .
O23 Cr1 O8 83.56(8) . .
O20 Cr1 O8 97.19(8) . .
O10 Cr1 O19 85.31(8) . .
O6 Cr1 O19 179.14(9) . .
O23 Cr1 O19 83.90(8) . .
O20 Cr1 O19 96.27(8) . .
O8 Cr1 O19 96.14(8) . .
O14 Mo1 O9 106.76(10) . .
O14 Mo1 O11 98.52(10) . .
O9 Mo1 O11 102.90(10) . .
O14 Mo1 O5 100.44(10) . .
O9 Mo1 O5 95.58(10) . .
O11 Mo1 O5 148.37(9) . .
O14 Mo1 O6 88.46(8) . .
O9 Mo1 O6 162.01(9) . .
O11 Mo1 O6 83.75(8) . .
O5 Mo1 O6 71.74(8) . .
O14 Mo1 O8 157.10(9) . .
O9 Mo1 O8 95.62(9) . .
O11 Mo1 O8 71.20(8) . .
O5 Mo1 O8 81.72(8) . .
O6 Mo1 O8 70.43(7) . .
O1 Mo2 O18 106.27(11) . .
O1 Mo2 O12 99.12(9) . .
O18 Mo2 O12 101.24(9) . .
O1 Mo2 O13 99.52(10) . .
O18 Mo2 O13 96.86(10) . .
O12 Mo2 O13 149.13(8) . .
O1 Mo2 O23 94.37(9) . .
O18 Mo2 O23 157.92(9) . .
O12 Mo2 O23 82.73(8) . .
O13 Mo2 O23 71.52(8) . .
O1 Mo2 O19 162.62(9) . .
O18 Mo2 O19 90.26(9) . .
O12 Mo2 O19 71.80(8) . .
O13 Mo2 O19 83.40(8) . .
O23 Mo2 O19 70.16(7) . .
O21 Mo3 O15 105.28(10) . .
O21 Mo3 O5 98.29(9) . .
O15 Mo3 O5 101.14(9) . .
O21 Mo3 O2 100.28(10) . .
O15 Mo3 O2 96.06(9) . .
O5 Mo3 O2 150.31(8) . .
O21 Mo3 O20 92.50(9) . .
O15 Mo3 O20 160.22(9) . .
O5 Mo3 O20 84.45(8) . .
O2 Mo3 O20 71.82(7) . .
O21 Mo3 O6 160.71(9) . .
O15 Mo3 O6 93.34(9) . .
O5 Mo3 O6 72.67(8) . .
O2 Mo3 O6 82.39(8) . .
O20 Mo3 O6 70.02(7) . .
O4 Mo4 O22 106.38(10) . .
O4 Mo4 O12 102.31(10) . .
O22 Mo4 O12 97.46(9) . .
O4 Mo4 O16 98.33(10) . .
O22 Mo4 O16 99.22(9) . .
O12 Mo4 O16 148.52(8) . .
O4 Mo4 O19 93.08(9) . .
O22 Mo4 O19 159.63(9) . .
O12 Mo4 O19 71.97(8) . .
O16 Mo4 O19 83.51(8) . .
O4 Mo4 O10 161.04(9) . .
O22 Mo4 O10 90.91(9) . .
O12 Mo4 O10 82.60(8) . .
O16 Mo4 O10 70.65(8) . .
O19 Mo4 O10 70.81(7) . .
O7 Mo5 O24 105.50(11) . .
O7 Mo5 O11 101.51(9) . .
O24 Mo5 O11 97.73(10) . .
O7 Mo5 O13 96.37(10) . .
O24 Mo5 O13 100.51(10) . .
O11 Mo5 O13 149.96(8) . .
O7 Mo5 O23 158.80(9) . .
O24 Mo5 O23 94.15(9) . .
O11 Mo5 O23 83.28(8) . .
O13 Mo5 O23 71.82(8) . .
O7 Mo5 O8 91.10(9) . .
O24 Mo5 O8 161.98(9) . .
O11 Mo5 O8 71.59(8) . .
O13 Mo5 O8 84.22(8) . .
O23 Mo5 O8 70.63(7) . .
O17 Mo6 O3 105.98(10) . .
O17 Mo6 O16 101.67(9) . .
O3 Mo6 O16 95.89(9) . .
O17 Mo6 O2 97.69(9) . .
O3 Mo6 O2 100.31(9) . .
O16 Mo6 O2 150.21(8) . .
O17 Mo6 O10 91.47(9) . .
O3 Mo6 O10 160.61(9) . .
O16 Mo6 O10 71.85(8) . .
O2 Mo6 O10 85.31(8) . .
O17 Mo6 O20 159.31(9) . .
O3 Mo6 O20 93.62(9) . .
O16 Mo6 O20 82.46(8) . .
O2 Mo6 O20 71.77(8) . .
O10 Mo6 O20 70.34(7) . .
H1WA O1W H1WB 93.5 . .
Mo6 O2 Mo3 117.86(10) . .
H2WA O2W H2WB 100.2 . .
H3WA O3W H3WB 106(4) . .
H4WA O4W H4WB 108(4) . .
Mo3 O5 Mo1 116.66(10) . .
H5WA O5W H5WB 109.8 . .
Cr1 O6 Mo3 103.40(9) . .
Cr1 O6 Mo1 102.99(8) . .
Mo3 O6 Mo1 93.03(7) . .
Cr1 O6 H6 117.5 . .
Mo3 O6 H6 118.6 . .
Mo1 O6 H6 117.5 . .
Cr1 O8 Mo5 102.47(9) . .
Cr1 O8 Mo1 102.28(8) . .
Mo5 O8 Mo1 93.16(7) . .
Cr1 O8 H8 111.2 . .
Mo5 O8 H8 131.9 . .
Mo1 O8 H8 111.4 . .
Cr1 O10 Mo6 103.39(9) . .
Cr1 O10 Mo4 101.89(8) . .
Mo6 O10 Mo4 93.75(7) . .
Cr1 O10 H10 123.5 . .
Mo6 O10 H10 119.2 . .
Mo4 O10 H10 109.9 . .
Mo5 O11 Mo1 119.15(11) . .
Mo2 O12 Mo4 118.45(10) . .
Mo5 O13 Mo2 117.31(10) . .
Mo6 O16 Mo4 118.69(11) . .
Cr1 O19 Mo4 101.98(8) . .
Cr1 O19 Mo2 102.13(9) . .
Mo4 O19 Mo2 92.72(7) . .
Cr1 O19 H19 121.7 . .
Mo4 O19 H19 121.3 . .
Mo2 O19 H19 111.9 . .
Cr1 O20 Mo3 103.53(9) . .
Cr1 O20 Mo6 102.65(9) . .
Mo3 O20 Mo6 94.52(7) . .
Cr1 O20 H20 123.9 . .
Mo3 O20 H20 117.8 . .
Mo6 O20 H20 109.5 . .
Cr1 O23 Mo5 103.34(9) . .
Cr1 O23 Mo2 103.80(9) . .
Mo5 O23 Mo2 94.52(7) . .
Cr1 O23 H23 127.9 . .
Mo5 O23 H23 112.3 . .
Mo2 O23 H23 109.8 . .
C1 N1 H1A 109.5 . .
C1 N1 H1B 109.5 . .
H1A N1 H1B 109.5 . .
C1 N1 H1C 109.5 . .
H1A N1 H1C 109.5 . .
H1B N1 H1C 109.5 . .
C2 N2 H2A 109.5 . .
C2 N2 H2B 109.5 . .
H2A N2 H2B 109.5 . .
C2 N2 H2C 109.5 . .
H2A N2 H2C 109.5 . .
H2B N2 H2C 109.5 . .
C3 N3 H3A 109.5 . .
C3 N3 H3B 109.5 . .
H3A N3 H3B 109.5 . .
C3 N3 H3C 109.5 . .
H3A N3 H3C 109.5 . .
H3B N3 H3C 109.5 . .
N1 C1 C2 114.7(3) . .
N1 C1 H1D 108.6 . .
C2 C1 H1D 108.6 . .
N1 C1 H1E 108.6 . .
C2 C1 H1E 108.6 . .
H1D C1 H1E 107.6 . .
N2 C2 C1 113.5(3) . .
N2 C2 H2D 108.9 . .
C1 C2 H2D 108.9 . .
N2 C2 H2E 108.9 . .
C1 C2 H2E 108.9 . .
H2D C2 H2E 107.7 . .
N3 C3 C3 110.0(3) . 5_757
N3 C3 H3D 109.7 . .
C3 C3 H3D 109.7 5_757 .
N3 C3 H3E 109.7 . .
C3 C3 H3E 109.7 5_757 .
H3D C3 H3E 108.2 . .

loop_
_geom_bond_atom_site_label_1
_geom_bond_atom_site_label_2
_geom_bond_distance
_geom_bond_site_symmetry_2
Cr1 O10 1.960(2) .
Cr1 O6 1.963(2) .
Cr1 O23 1.968(2) .
Cr1 O20 1.970(2) .
Cr1 O8 1.972(2) .
Cr1 O19 1.972(2) .
Mo1 O14 1.702(2) .
Mo1 O9 1.702(2) .
Mo1 O11 1.930(2) .
Mo1 O5 1.965(2) .
Mo1 O6 2.2835(19) .
Mo1 O8 2.295(2) .
Mo2 O1 1.704(2) .
Mo2 O18 1.706(2) .
Mo2 O12 1.931(2) .
Mo2 O13 1.950(2) .
Mo2 O23 2.270(2) .
Mo2 O19 2.313(2) .
Mo3 O21 1.713(2) .
Mo3 O15 1.716(2) .
Mo3 O5 1.921(2) .
Mo3 O2 1.957(2) .
Mo3 O20 2.2644(19) .
Mo3 O6 2.275(2) .
Mo4 O4 1.698(2) .
Mo4 O22 1.700(2) .
Mo4 O12 1.949(2) .
Mo4 O16 1.951(2) .
Mo4 O19 2.2931(19) .
Mo4 O10 2.3065(19) .
Mo5 O7 1.706(2) .
Mo5 O24 1.707(2) .
Mo5 O11 1.925(2) .
Mo5 O13 1.946(2) .
Mo5 O23 2.260(2) .
Mo5 O8 2.281(2) .
Mo6 O17 1.712(2) .
Mo6 O3 1.715(2) .
Mo6 O16 1.931(2) .
Mo6 O2 1.939(2) .
Mo6 O10 2.269(2) .
Mo6 O20 2.2802(19) .
O1W H1WA 0.8500 .
O1W H1WB 0.8500 .
O2W H2WA 0.8500 .
O2W H2WB 0.8500 .
O3W H3WA 0.833(18) .
O3W H3WB 0.829(18) .
O4W H4WA 0.841(18) .
O4W H4WB 0.835(18) .
O5W H5WA 0.8500 .
O5W H5WB 0.8501 .
O6 H6 0.8501 .
O8 H8 0.8500 .
O10 H10 0.8500 .
O19 H19 0.8499 .
O20 H20 0.8499 .
O23 H23 0.8500 .
N1 C1 1.485(4) .
N1 H1A 0.8900 .
N1 H1B 0.8900 .
N1 H1C 0.8900 .
N2 C2 1.479(4) .
N2 H2A 0.8900 .
N2 H2B 0.8900 .
N2 H2C 0.8900 .
N3 C3 1.480(4) .
N3 H3A 0.8900 .
N3 H3B 0.8900 .
N3 H3C 0.8900 .
C1 C2 1.505(5) .
C1 H1D 0.9700 .
C1 H1E 0.9700 .
C2 H2D 0.9700 .
C2 H2E 0.9700 .
C3 C3 1.521(6) 5_757
C3 H3D 0.9700 .
C3 H3E 0.9700 .
